data_7159393
loop_
_publ_author_name
'Debnath, Shubham'
'Chauhan, Sachin'
'Kumara Swamy, K. C.'

_publ_section_title
;
 (3 + 3) Annulation of acetoxy allenoates with enolisable carbonyl
 substrates leading to fused pyrans.
;
_journal_issue 24
_journal_name_full 'Organic &amp; biomolecular chemistry'
_journal_page_first 5021
_journal_page_last 5032
_journal_paper_doi 10.1039/d3ob00597f
_journal_volume 21
_journal_year 2023
_chemical_formula_moiety 'C27 H29 N O6'
_chemical_formula_sum 'C27 H29 N O6'
_chemical_formula_weight 463.51
_space_group_crystal_system monoclinic
_space_group_IT_number 14
_space_group_name_Hall '-P 2ybc'
_space_group_name_H-M_alt 'P 1 21/c 1'
_atom_sites_solution_hydrogens geom
_atom_sites_solution_primary dual
_audit_creation_date 2022-12-01
_audit_creation_method
;
Olex2 1.3-ac4
(compiled 2018.12.18 svn.r3554 for Rigaku Oxford Diffraction, GUI svn.r1)
;
_audit_update_record
;
2023-04-18 deposited with the CCDC.	2023-05-24 downloaded from the CCDC.
;
_cell_angle_alpha 90
_cell_angle_beta 107.445(4)
_cell_angle_gamma 90
_cell_formula_units_Z 4
_cell_length_a 11.7617(4)
_cell_length_b 21.8252(8)
_cell_length_c 9.9033(3)
_cell_measurement_reflns_used 9705
_cell_measurement_temperature 300.7
_cell_measurement_theta_max 26.0240
_cell_measurement_theta_min 2.0760
_cell_volume 2425.26(15)
_computing_cell_refinement 'CrysAlisPro 1.171.40.35a (Rigaku OD, 2018)'
_computing_data_collection 'CrysAlisPro 1.171.40.35a (Rigaku OD, 2018)'
_computing_data_reduction 'CrysAlisPro 1.171.40.35a (Rigaku OD, 2018)'
_computing_molecular_graphics 'Olex2 (Dolomanov et al., 2009)'
_computing_publication_material 'Olex2 (Dolomanov et al., 2009)'
_computing_structure_refinement 'ShelXL (Sheldrick, 2015)'
_computing_structure_solution 'ShelXT (Sheldrick, 2015)'
_diffrn_ambient_environment air
_diffrn_ambient_temperature 300.7
_diffrn_detector 'CCD plate'
_diffrn_detector_area_resol_mean 10.0000
_diffrn_detector_type HyPix3000
_diffrn_measured_fraction_theta_full 0.999
_diffrn_measured_fraction_theta_max 0.943
_diffrn_measurement_details
;
List of Runs (angles in degrees, time in seconds):

  # Type    Start    End  Width  t~exp~   \w     \q     \k     \f   Frames
#--------------------------------------------------------------------------
  1  \w     30.00  88.00   0.50    8.00    --   16.22  77.00  30.00  116
  2  \w    -36.00  19.00   0.50    8.00    --  -15.60 -94.00 -90.00  110
  3  \w    -37.00  -7.00   0.50    8.00    --   16.22 -94.00 -30.00   60
  4  \w    -90.00   2.00   0.50    8.00    --  -15.60 -13.00  34.00  184
  5  \w    -36.00  21.00   0.50    8.00    --  -15.60 -94.00 120.00  114
  6  \w    -90.00   2.00   0.50    8.00    --  -15.60 -13.00  34.00  184
  7  \w    -52.00 -11.00   0.50    8.00    --  -15.60 125.00  30.00   82
  8  \w    -66.00 -12.00   0.50    8.00    --  -15.60 125.00 -30.00  108
  9  \w    -37.00 -12.00   0.50    8.00    --  -15.60  13.00-153.00   50
 10  \w    -56.00  95.00   0.50    8.00    --   16.22  13.00-153.00  302
 11  \w     18.00  66.00   0.50    8.00    --   16.22-125.00-180.00   96
 12  \w    -57.00  41.00   0.50    8.00    --   16.22 -30.00-180.00  196
 13  \w    -70.00 -12.00   0.50    8.00    --  -15.60 125.00 120.00  116
;
_diffrn_measurement_device 'four-circle diffractometer'
_diffrn_measurement_device_type 'XtaLAB Synergy, Single source at offset/far, HyPix3000'
_diffrn_measurement_method '\w scans'
_diffrn_orient_matrix_type 'CrysAlisPro convention (1999,Acta A55,543-557)'
_diffrn_orient_matrix_UB_11 -0.0536506000
_diffrn_orient_matrix_UB_12 0.0035768000
_diffrn_orient_matrix_UB_13 -0.0560867000
_diffrn_orient_matrix_UB_21 -0.0333997000
_diffrn_orient_matrix_UB_22 -0.0047256000
_diffrn_orient_matrix_UB_23 0.0480582000
_diffrn_orient_matrix_UB_31 0.0010846000
_diffrn_orient_matrix_UB_32 0.0319541000
_diffrn_orient_matrix_UB_33 0.0133855000
_diffrn_radiation_monochromator mirror
_diffrn_radiation_probe x-ray
_diffrn_radiation_type MoK\a
_diffrn_radiation_wavelength 0.71073
_diffrn_reflns_av_R_equivalents 0.0430
_diffrn_reflns_av_unetI/netI 0.0452
_diffrn_reflns_Laue_measured_fraction_full 0.999
_diffrn_reflns_Laue_measured_fraction_max 0.943
_diffrn_reflns_limit_h_max 14
_diffrn_reflns_limit_h_min -13
_diffrn_reflns_limit_k_max 26
_diffrn_reflns_limit_k_min -27
_diffrn_reflns_limit_l_max 12
_diffrn_reflns_limit_l_min -12
_diffrn_reflns_number 27663
_diffrn_reflns_point_group_measured_fraction_full 0.999
_diffrn_reflns_point_group_measured_fraction_max 0.943
_diffrn_reflns_theta_full 25.242
_diffrn_reflns_theta_max 27.267
_diffrn_reflns_theta_min 2.041
_diffrn_source 'micro-focus sealed X-ray tube'
_diffrn_source_type 'PhotonJet (Mo) X-ray Source'
_exptl_absorpt_coefficient_mu 0.090
_exptl_absorpt_correction_T_max 1.00000
_exptl_absorpt_correction_T_min 0.65072
_exptl_absorpt_correction_type multi-scan
_exptl_absorpt_process_details
;
CrysAlisPro 1.171.40.35a (Rigaku Oxford Diffraction, 2018)
Empirical absorption correction using spherical harmonics,
 implemented in SCALE3 ABSPACK scaling algorithm.
;
_exptl_crystal_colour 'clear whiteish white'
_exptl_crystal_colour_lustre clear
_exptl_crystal_colour_modifier whiteish
_exptl_crystal_colour_primary white
_exptl_crystal_density_diffrn 1.269
_exptl_crystal_description needle
_exptl_crystal_F_000 984
_exptl_crystal_recrystallization_method 'Re-crystallisation from solvent'
_exptl_crystal_size_max 0.2
_exptl_crystal_size_mid 0.15
_exptl_crystal_size_min 0.1
_refine_diff_density_max 0.185
_refine_diff_density_min -0.223
_refine_diff_density_rms 0.040
_refine_ls_extinction_method none
_refine_ls_goodness_of_fit_ref 1.053
_refine_ls_hydrogen_treatment constr
_refine_ls_matrix_type full
_refine_ls_number_parameters 312
_refine_ls_number_reflns 5137
_refine_ls_number_restraints 0
_refine_ls_restrained_S_all 1.053
_refine_ls_R_factor_all 0.1003
_refine_ls_R_factor_gt 0.0546
_refine_ls_shift/su_max 0.001
_refine_ls_shift/su_mean 0.000
_refine_ls_structure_factor_coef Fsqd
_refine_ls_weighting_details 'w=1/[\s^2^(Fo^2^)+(0.0744P)^2^] where P=(Fo^2^+2Fc^2^)/3'
_refine_ls_weighting_scheme calc
_refine_ls_wR_factor_gt 0.1344
_refine_ls_wR_factor_ref 0.1573
_reflns_Friedel_coverage 0.000
_reflns_number_gt 2963
_reflns_number_total 5137
_reflns_threshold_expression 'I > 2\s(I)'
_cod_data_source_file d3ob00597f2.cif
_cod_data_source_block Compound4an
_cod_depositor_comments 'Adding full bibliography for 7159392--7159395.cif.'
_cod_database_code 7159393
_shelx_shelxl_version_number 2018/3
_chemical_oxdiff_formula 'C H N O S'
_shelx_space_group_comment
;
The symmetry employed for this shelxl refinement is uniquely defined
by the following loop, which should always be used as a source of
symmetry information in preference to the above space-group names.
They are only intended as comments.
;
_shelx_estimated_absorpt_t_max 0.991
_shelx_estimated_absorpt_t_min 0.982
_reflns_odcompleteness_completeness 99.67
_reflns_odcompleteness_iscentric 1
_reflns_odcompleteness_theta 26.32
_olex2_refinement_description
;
1. Fixed Uiso
 At 1.2 times of:
  All C(H) groups, All C(H,H) groups
 At 1.5 times of:
  All C(H,H,H) groups
2.a Ternary CH refined with riding coordinates:
 C11(H11)
2.b Secondary CH2 refined with riding coordinates:
 C10(H10A,H10B), C21(H21A,H21B)
2.c Aromatic/amide H refined with riding coordinates:
 C13(H13), C2(H2), C19(H19), C15(H15), C17(H17), C3(H3), C5(H5), C4(H4),
 C16(H16)
2.d Idealised Me refined as rotating group:
 C18(H18A,H18B,H18C), C25(H25A,H25B,H25C), C26(H26A,H26B,H26C), C27(H27A,H27B,
 H27C), C22(H22A,H22B,H22C)
;
_olex2_submission_special_instructions 'No special instructions were received'
_oxdiff_exptl_absorpt_empirical_details
;
Empirical correction (ABSPACK) includes:
- Absorption correction using spherical harmonics
- Frame scaling
;
_oxdiff_exptl_absorpt_empirical_full_max 1.647
_oxdiff_exptl_absorpt_empirical_full_min 0.557

loop_
_space_group_symop_operation_xyz
'x, y, z'
'-x, y+1/2, -z+1/2'
'-x, -y, -z'
'x, -y-1/2, z-1/2'

loop_
_atom_site_label
_atom_site_type_symbol
_atom_site_fract_x
_atom_site_fract_y
_atom_site_fract_z
_atom_site_U_iso_or_equiv
_atom_site_adp_type
_atom_site_occupancy
_atom_site_site_symmetry_order
_atom_site_calc_flag
_atom_site_refinement_flags_posn
_atom_site_refinement_flags_adp
_atom_site_refinement_flags_occupancy
_atom_site_disorder_assembly
_atom_site_disorder_group
O3 O 0.80232(11) 0.64757(6) 0.55061(13) 0.0569(4) Uani 1 1 d . . . . .
O2 O 0.88888(12) 0.67172(6) 0.82450(13) 0.0604(4) Uani 1 1 d . . . . .
O1 O 0.77033(13) 0.64444(7) 0.95662(14) 0.0732(5) Uani 1 1 d . . . . .
O5 O 1.05681(13) 0.57494(7) 0.37528(15) 0.0780(5) Uani 1 1 d . . . . .
O6 O 0.29920(14) 0.55644(7) -0.05484(15) 0.0758(5) Uani 1 1 d . . . . .
N1 N 0.69465(15) 0.65886(7) 0.71897(16) 0.0512(4) Uani 1 1 d . . . . .
O4 O 1.01776(14) 0.58271(9) 0.58060(16) 0.0916(6) Uani 1 1 d . . . . .
C8 C 0.69826(18) 0.66021(8) 0.5786(2) 0.0486(5) Uani 1 1 d . . . . .
C12 C 0.51818(17) 0.60571(8) 0.26575(19) 0.0483(5) Uani 1 1 d . . . . .
C7 C 0.59050(18) 0.66893(8) 0.4869(2) 0.0507(5) Uani 1 1 d . . . . .
C1 C 0.57351(18) 0.66745(8) 0.7117(2) 0.0495(5) Uani 1 1 d . . . . .
C9 C 0.79466(18) 0.64730(9) 0.4083(2) 0.0511(5) Uani 1 1 d . . . . .
C11 C 0.57062(18) 0.66656(8) 0.3314(2) 0.0522(5) Uani 1 1 d . . . . .
H11 H 0.515088 0.699370 0.287021 0.063 Uiso 1 1 calc R . . . .
C23 C 0.78772(19) 0.65700(9) 0.8464(2) 0.0540(5) Uani 1 1 d . . . . .
C13 C 0.43243(17) 0.60515(9) 0.1366(2) 0.0525(5) Uani 1 1 d . . . . .
H13 H 0.405874 0.642063 0.091199 0.063 Uiso 1 1 calc R . . . .
C6 C 0.50865(18) 0.67449(8) 0.5689(2) 0.0503(5) Uani 1 1 d . . . . .
C14 C 0.38446(18) 0.55057(10) 0.0723(2) 0.0537(5) Uani 1 1 d . . . . .
C2 C 0.5190(2) 0.67070(8) 0.8177(2) 0.0593(6) Uani 1 1 d . . . . .
H2 H 0.562412 0.666519 0.912613 0.071 Uiso 1 1 calc R . . . .
C19 C 0.88145(18) 0.62180(9) 0.3682(2) 0.0582(6) Uani 1 1 d . . . . .
H19 H 0.872287 0.623020 0.271628 0.070 Uiso 1 1 calc R . . . .
C10 C 0.69223(19) 0.68055(9) 0.3098(2) 0.0590(6) Uani 1 1 d . . . . .
H10A H 0.688419 0.670114 0.213371 0.071 Uiso 1 1 calc R . . . .
H10B H 0.707022 0.724241 0.321529 0.071 Uiso 1 1 calc R . . . .
C20 C 0.98960(19) 0.59204(10) 0.4556(2) 0.0608(6) Uani 1 1 d . . . . .
C15 C 0.4236(2) 0.49575(9) 0.1383(2) 0.0617(6) Uani 1 1 d . . . . .
H15 H 0.392915 0.458879 0.095606 0.074 Uiso 1 1 calc R . . . .
C17 C 0.55609(19) 0.55044(9) 0.3327(2) 0.0635(6) Uani 1 1 d . . . . .
H17 H 0.613477 0.549847 0.420870 0.076 Uiso 1 1 calc R . . . .
C24 C 1.00350(19) 0.66518(11) 0.9386(2) 0.0637(6) Uani 1 1 d . . . . .
C3 C 0.3984(2) 0.68035(10) 0.7767(3) 0.0681(6) Uani 1 1 d . . . . .
H3 H 0.359677 0.682274 0.845806 0.082 Uiso 1 1 calc R . . . .
C5 C 0.3869(2) 0.68484(9) 0.5316(3) 0.0659(6) Uani 1 1 d . . . . .
H5 H 0.342906 0.690017 0.437151 0.079 Uiso 1 1 calc R . . . .
C4 C 0.3320(2) 0.68734(10) 0.6363(3) 0.0739(7) Uani 1 1 d . . . . .
H4 H 0.250227 0.693730 0.612648 0.089 Uiso 1 1 calc R . . . .
C16 C 0.5086(2) 0.49628(10) 0.2684(2) 0.0698(6) Uani 1 1 d . . . . .
H16 H 0.534765 0.459354 0.314048 0.084 Uiso 1 1 calc R . . . .
C21 C 1.1670(2) 0.54376(11) 0.4443(3) 0.0804(7) Uani 1 1 d . . . . .
H21A H 1.151779 0.507776 0.493748 0.096 Uiso 1 1 calc R . . . .
H21B H 1.220302 0.570681 0.512575 0.096 Uiso 1 1 calc R . . . .
C18 C 0.2423(2) 0.50229(11) -0.1241(3) 0.0851(8) Uani 1 1 d . . . . .
H18A H 0.183378 0.513231 -0.211032 0.128 Uiso 1 1 calc GR . . . .
H18B H 0.204683 0.481299 -0.063720 0.128 Uiso 1 1 calc GR . . . .
H18C H 0.300683 0.475945 -0.143942 0.128 Uiso 1 1 calc GR . . . .
C25 C 1.0934(2) 0.68473(12) 0.8652(3) 0.0896(8) Uani 1 1 d . . . . .
H25A H 1.084015 0.659952 0.782492 0.134 Uiso 1 1 calc GR . . . .
H25B H 1.172475 0.679645 0.928570 0.134 Uiso 1 1 calc GR . . . .
H25C H 1.080661 0.726991 0.838009 0.134 Uiso 1 1 calc GR . . . .
C26 C 1.0059(2) 0.70696(14) 1.0599(3) 0.0981(9) Uani 1 1 d . . . . .
H26A H 0.992253 0.748381 1.026268 0.147 Uiso 1 1 calc GR . . . .
H26B H 1.082200 0.704225 1.130421 0.147 Uiso 1 1 calc GR . . . .
H26C H 0.944667 0.694995 1.100481 0.147 Uiso 1 1 calc GR . . . .
C27 C 1.0198(2) 0.59876(12) 0.9816(3) 0.1000(9) Uani 1 1 d . . . . .
H27A H 0.967375 0.588576 1.036232 0.150 Uiso 1 1 calc GR . . . .
H27B H 1.100849 0.591896 1.037555 0.150 Uiso 1 1 calc GR . . . .
H27C H 1.001510 0.573494 0.898526 0.150 Uiso 1 1 calc GR . . . .
C22 C 1.2208(3) 0.52592(18) 0.3343(3) 0.1481(16) Uani 1 1 d . . . . .
H22A H 1.168732 0.497981 0.269622 0.222 Uiso 1 1 calc GR . . . .
H22B H 1.296083 0.506394 0.377369 0.222 Uiso 1 1 calc GR . . . .
H22C H 1.232706 0.561718 0.283840 0.222 Uiso 1 1 calc GR . . . .

loop_
_atom_site_aniso_label
_atom_site_aniso_U_11
_atom_site_aniso_U_22
_atom_site_aniso_U_33
_atom_site_aniso_U_23
_atom_site_aniso_U_13
_atom_site_aniso_U_12
O3 0.0481(9) 0.0733(10) 0.0506(8) -0.0064(7) 0.0166(7) 0.0057(7)
O2 0.0498(9) 0.0822(11) 0.0469(8) 0.0049(6) 0.0109(7) -0.0049(7)
O1 0.0653(10) 0.1022(12) 0.0549(9) 0.0082(8) 0.0222(8) 0.0011(9)
O5 0.0680(11) 0.1034(13) 0.0712(10) 0.0106(9) 0.0338(9) 0.0250(9)
O6 0.0774(12) 0.0757(11) 0.0609(10) -0.0059(8) 0.0003(9) -0.0097(8)
N1 0.0482(10) 0.0559(10) 0.0495(9) -0.0045(7) 0.0149(8) 0.0032(8)
O4 0.0797(12) 0.1368(16) 0.0576(10) 0.0011(10) 0.0194(9) 0.0304(11)
C8 0.0471(12) 0.0500(12) 0.0507(11) -0.0061(9) 0.0178(10) 0.0003(9)
C12 0.0489(12) 0.0486(12) 0.0485(11) 0.0007(9) 0.0162(10) 0.0044(9)
C7 0.0498(13) 0.0454(11) 0.0552(12) -0.0032(9) 0.0131(10) 0.0014(9)
C1 0.0490(12) 0.0411(11) 0.0603(12) -0.0038(9) 0.0192(10) -0.0009(9)
C9 0.0513(12) 0.0553(12) 0.0479(11) -0.0027(9) 0.0166(10) -0.0058(10)
C11 0.0523(13) 0.0488(12) 0.0535(12) 0.0021(9) 0.0128(10) 0.0034(10)
C23 0.0557(13) 0.0543(13) 0.0524(12) -0.0012(9) 0.0169(11) 0.0038(10)
C13 0.0549(13) 0.0519(12) 0.0511(11) 0.0050(9) 0.0164(10) 0.0069(10)
C6 0.0469(12) 0.0428(11) 0.0623(13) -0.0035(9) 0.0180(10) 0.0005(9)
C14 0.0512(13) 0.0615(13) 0.0489(11) -0.0046(10) 0.0159(10) -0.0003(11)
C2 0.0625(15) 0.0549(13) 0.0659(14) -0.0008(10) 0.0275(12) 0.0002(11)
C19 0.0589(14) 0.0692(14) 0.0507(11) -0.0006(10) 0.0229(11) -0.0017(11)
C10 0.0618(14) 0.0580(13) 0.0576(12) 0.0066(9) 0.0186(11) -0.0027(11)
C20 0.0562(14) 0.0711(15) 0.0582(13) -0.0039(11) 0.0216(12) -0.0002(12)
C15 0.0641(15) 0.0526(13) 0.0700(14) -0.0108(11) 0.0225(12) -0.0023(11)
C17 0.0651(15) 0.0542(14) 0.0613(13) 0.0036(10) 0.0039(11) 0.0066(11)
C24 0.0499(13) 0.0878(17) 0.0481(12) 0.0060(11) 0.0070(10) 0.0005(12)
C3 0.0629(16) 0.0704(15) 0.0821(17) 0.0024(12) 0.0385(14) 0.0022(12)
C5 0.0547(14) 0.0665(15) 0.0759(15) 0.0018(11) 0.0186(12) 0.0042(11)
C4 0.0503(14) 0.0769(17) 0.100(2) 0.0036(13) 0.0310(15) 0.0064(12)
C16 0.0758(17) 0.0481(13) 0.0774(16) 0.0047(11) 0.0108(14) 0.0084(12)
C21 0.0600(16) 0.097(2) 0.0862(17) 0.0133(14) 0.0248(14) 0.0191(14)
C18 0.087(2) 0.0914(19) 0.0672(16) -0.0225(13) 0.0079(14) -0.0167(15)
C25 0.0569(15) 0.141(3) 0.0698(16) 0.0101(15) 0.0168(13) -0.0123(16)
C26 0.088(2) 0.134(2) 0.0665(16) -0.0228(15) 0.0156(15) -0.0227(18)
C27 0.0768(19) 0.103(2) 0.115(2) 0.0325(17) 0.0212(17) 0.0182(16)
C22 0.130(3) 0.229(4) 0.106(2) 0.051(2) 0.066(2) 0.105(3)

loop_
_atom_type_symbol
_atom_type_description
_atom_type_scat_dispersion_real
_atom_type_scat_dispersion_imag
_atom_type_scat_source
C C 0.0033 0.0016 'International Tables Vol C Tables 4.2.6.8 and 6.1.1.4'
H H 0.0000 0.0000 'International Tables Vol C Tables 4.2.6.8 and 6.1.1.4'
N N 0.0061 0.0033 'International Tables Vol C Tables 4.2.6.8 and 6.1.1.4'
O O 0.0106 0.0060 'International Tables Vol C Tables 4.2.6.8 and 6.1.1.4'

loop_
_geom_angle_atom_site_label_1
_geom_angle_atom_site_label_2
_geom_angle_atom_site_label_3
_geom_angle
_geom_angle_site_symmetry_1
_geom_angle_site_symmetry_3
_geom_angle_publ_flag
C8 O3 C9 114.80(15) . . ?
C23 O2 C24 120.84(15) . . ?
C20 O5 C21 117.33(18) . . ?
C14 O6 C18 118.40(17) . . ?
C8 N1 C1 105.98(16) . . ?
C23 N1 C8 130.18(17) . . ?
C23 N1 C1 123.45(16) . . ?
O3 C8 N1 119.53(17) . . ?
C7 C8 O3 128.29(17) . . ?
C7 C8 N1 111.87(17) . . ?
C13 C12 C11 119.71(17) . . ?
C13 C12 C17 118.71(18) . . ?
C17 C12 C11 121.58(18) . . ?
C8 C7 C11 121.48(18) . . ?
C8 C7 C6 106.77(18) . . ?
C6 C7 C11 131.53(19) . . ?
C6 C1 N1 107.49(16) . . ?
C2 C1 N1 130.9(2) . . ?
C2 C1 C6 121.6(2) . . ?
O3 C9 C10 117.17(16) . . ?
C19 C9 O3 119.09(18) . . ?
C19 C9 C10 123.56(18) . . ?
C12 C11 H11 108.4 . . ?
C12 C11 C10 112.82(15) . . ?
C7 C11 C12 112.91(15) . . ?
C7 C11 H11 108.4 . . ?
C7 C11 C10 105.81(16) . . ?
C10 C11 H11 108.4 . . ?
O2 C23 N1 110.25(16) . . ?
O1 C23 O2 128.1(2) . . ?
O1 C23 N1 121.7(2) . . ?
C12 C13 H13 119.3 . . ?
C12 C13 C14 121.31(18) . . ?
C14 C13 H13 119.3 . . ?
C1 C6 C7 107.87(18) . . ?
C5 C6 C7 132.6(2) . . ?
C5 C6 C1 119.58(19) . . ?
O6 C14 C13 115.42(18) . . ?
O6 C14 C15 124.80(19) . . ?
C15 C14 C13 119.8(2) . . ?
C1 C2 H2 121.4 . . ?
C3 C2 C1 117.2(2) . . ?
C3 C2 H2 121.4 . . ?
C9 C19 H19 115.7 . . ?
C9 C19 C20 128.51(18) . . ?
C20 C19 H19 115.7 . . ?
C9 C10 C11 114.53(16) . . ?
C9 C10 H10A 108.6 . . ?
C9 C10 H10B 108.6 . . ?
C11 C10 H10A 108.6 . . ?
C11 C10 H10B 108.6 . . ?
H10A C10 H10B 107.6 . . ?
O5 C20 C19 109.78(18) . . ?
O4 C20 O5 122.6(2) . . ?
O4 C20 C19 127.6(2) . . ?
C14 C15 H15 120.5 . . ?
C16 C15 C14 118.9(2) . . ?
C16 C15 H15 120.5 . . ?
C12 C17 H17 120.1 . . ?
C16 C17 C12 119.9(2) . . ?
C16 C17 H17 120.1 . . ?
O2 C24 C25 102.31(16) . . ?
O2 C24 C26 110.22(19) . . ?
O2 C24 C27 108.50(19) . . ?
C26 C24 C25 111.4(2) . . ?
C26 C24 C27 112.8(2) . . ?
C27 C24 C25 111.1(2) . . ?
C2 C3 H3 118.7 . . ?
C2 C3 C4 122.5(2) . . ?
C4 C3 H3 118.7 . . ?
C6 C5 H5 120.5 . . ?
C4 C5 C6 119.1(2) . . ?
C4 C5 H5 120.5 . . ?
C3 C4 H4 120.0 . . ?
C5 C4 C3 120.1(2) . . ?
C5 C4 H4 120.0 . . ?
C15 C16 C17 121.4(2) . . ?
C15 C16 H16 119.3 . . ?
C17 C16 H16 119.3 . . ?
O5 C21 H21A 110.2 . . ?
O5 C21 H21B 110.2 . . ?
O5 C21 C22 107.4(2) . . ?
H21A C21 H21B 108.5 . . ?
C22 C21 H21A 110.2 . . ?
C22 C21 H21B 110.2 . . ?
O6 C18 H18A 109.5 . . ?
O6 C18 H18B 109.5 . . ?
O6 C18 H18C 109.5 . . ?
H18A C18 H18B 109.5 . . ?
H18A C18 H18C 109.5 . . ?
H18B C18 H18C 109.5 . . ?
C24 C25 H25A 109.5 . . ?
C24 C25 H25B 109.5 . . ?
C24 C25 H25C 109.5 . . ?
H25A C25 H25B 109.5 . . ?
H25A C25 H25C 109.5 . . ?
H25B C25 H25C 109.5 . . ?
C24 C26 H26A 109.5 . . ?
C24 C26 H26B 109.5 . . ?
C24 C26 H26C 109.5 . . ?
H26A C26 H26B 109.5 . . ?
H26A C26 H26C 109.5 . . ?
H26B C26 H26C 109.5 . . ?
C24 C27 H27A 109.5 . . ?
C24 C27 H27B 109.5 . . ?
C24 C27 H27C 109.5 . . ?
H27A C27 H27B 109.5 . . ?
H27A C27 H27C 109.5 . . ?
H27B C27 H27C 109.5 . . ?
C21 C22 H22A 109.5 . . ?
C21 C22 H22B 109.5 . . ?
C21 C22 H22C 109.5 . . ?
H22A C22 H22B 109.5 . . ?
H22A C22 H22C 109.5 . . ?
H22B C22 H22C 109.5 . . ?

loop_
_geom_bond_atom_site_label_1
_geom_bond_atom_site_label_2
_geom_bond_distance
_geom_bond_site_symmetry_2
_geom_bond_publ_flag
O3 C8 1.362(2) . ?
O3 C9 1.385(2) . ?
O2 C23 1.312(2) . ?
O2 C24 1.484(2) . ?
O1 C23 1.201(2) . ?
O5 C20 1.332(2) . ?
O5 C21 1.442(2) . ?
O6 C14 1.361(2) . ?
O6 C18 1.428(2) . ?
N1 C8 1.404(2) . ?
N1 C1 1.417(2) . ?
N1 C23 1.402(3) . ?
O4 C20 1.199(2) . ?
C8 C7 1.333(3) . ?
C12 C11 1.525(2) . ?
C12 C13 1.371(2) . ?
C12 C17 1.384(3) . ?
C7 C11 1.488(3) . ?
C7 C6 1.438(3) . ?
C1 C6 1.400(3) . ?
C1 C2 1.386(3) . ?
C9 C19 1.324(2) . ?
C9 C10 1.491(3) . ?
C11 H11 0.9800 . ?
C11 C10 1.539(3) . ?
C13 H13 0.9300 . ?
C13 C14 1.388(3) . ?
C6 C5 1.386(3) . ?
C14 C15 1.375(3) . ?
C2 H2 0.9300 . ?
C2 C3 1.369(3) . ?
C19 H19 0.9300 . ?
C19 C20 1.459(3) . ?
C10 H10A 0.9700 . ?
C10 H10B 0.9700 . ?
C15 H15 0.9300 . ?
C15 C16 1.374(3) . ?
C17 H17 0.9300 . ?
C17 C16 1.379(3) . ?
C24 C25 1.513(3) . ?
C24 C26 1.502(3) . ?
C24 C27 1.507(3) . ?
C3 H3 0.9300 . ?
C3 C4 1.384(3) . ?
C5 H5 0.9300 . ?
C5 C4 1.377(3) . ?
C4 H4 0.9300 . ?
C16 H16 0.9300 . ?
C21 H21A 0.9700 . ?
C21 H21B 0.9700 . ?
C21 C22 1.467(3) . ?
C18 H18A 0.9600 . ?
C18 H18B 0.9600 . ?
C18 H18C 0.9600 . ?
C25 H25A 0.9600 . ?
C25 H25B 0.9600 . ?
C25 H25C 0.9600 . ?
C26 H26A 0.9600 . ?
C26 H26B 0.9600 . ?
C26 H26C 0.9600 . ?
C27 H27A 0.9600 . ?
C27 H27B 0.9600 . ?
C27 H27C 0.9600 . ?
C22 H22A 0.9600 . ?
C22 H22B 0.9600 . ?
C22 H22C 0.9600 . ?
